data_7041476
loop_
_publ_author_name
'Tomaschautzky, Janek'
'Neumann, Beate'
'Stammler, Hans-Georg'
'Mitzel, Norbert W.'

_publ_section_title
;
 Poly-Lewis-acids based on bowl-shaped tribenzotriquinacene.
;
_journal_issue 4
_journal_name_full 'Dalton transactions (Cambridge, England : 2003)'
_journal_page_first 1112
_journal_page_last 1123
_journal_paper_doi 10.1039/c6dt04350j
_journal_volume 46
_journal_year 2017
_chemical_formula_moiety 'C40 H25 I3, 1.5(CHCl3)'
_chemical_formula_sum 'C41.5 H26.5 Cl4.5 I3'
_chemical_formula_weight 1065.35
_chemical_name_systematic
;
 ?
;
_space_group_crystal_system monoclinic
_space_group_IT_number 14
_space_group_name_Hall '-P 2yn'
_space_group_name_H-M_alt 'P 1 21/n 1'
_symmetry_space_group_name_Hall '-P 2yn'
_symmetry_space_group_name_H-M 'P 1 21/n 1'
_atom_sites_solution_hydrogens geom
_atom_sites_solution_primary direct
_audit_creation_date 2015-01-14
_audit_creation_method
;
  Olex2 1.2-ac2
  (compiled 2012.03.27 svn.r2268, GUI svn.r4156)
;
_audit_update_record
;
2016-11-02 deposited with the CCDC.
2016-12-15 downloaded from the CCDC.
;
_cell_angle_alpha 90
_cell_angle_beta 102.9936(16)
_cell_angle_gamma 90
_cell_formula_units_Z 8
_cell_length_a 15.4391(2)
_cell_length_b 18.7068(3)
_cell_length_c 26.9918(5)
_cell_measurement_reflns_used 55933
_cell_measurement_temperature 100.00(10)
_cell_measurement_theta_max 72.2830
_cell_measurement_theta_min 3.6560
_cell_volume 7596.1(2)
_computing_cell_refinement
;
CrysAlisPro, Agilent Technologies,
Version 1.171.37.35 (release 13-08-2014 CrysAlis171 .NET)
(compiled Aug 13 2014,18:06:01)
;
_computing_data_collection
;
CrysAlisPro, Agilent Technologies,
Version 1.171.37.35 (release 13-08-2014 CrysAlis171 .NET)
(compiled Aug 13 2014,18:06:01)
;
_computing_data_reduction
;
CrysAlisPro, Agilent Technologies,
Version 1.171.37.35 (release 13-08-2014 CrysAlis171 .NET)
(compiled Aug 13 2014,18:06:01)
;
_computing_molecular_graphics
;
O. V. Dolomanov, L. J. Bourhis, R. J. Gildea, J. A. K. Howard and H. Puschmann,
OLEX2: a complete structure solution, refinement and analysis program.
J. Appl. Cryst. (2009). 42, 339-341.
;
_computing_publication_material
;
O. V. Dolomanov, L. J. Bourhis, R. J. Gildea, J. A. K. Howard and H. Puschmann,
OLEX2: a complete structure solution, refinement and analysis program.
J. Appl. Cryst. (2009). 42, 339-341.
;
_computing_structure_refinement
;
SHELXL, G.M. Sheldrick, Acta Cryst.
(2008). A64, 112-122
;
_computing_structure_solution
;
SHELXS, G.M. Sheldrick, Acta Cryst.
(2008). A64, 112-122
;
_diffrn_ambient_environment N~2~
_diffrn_ambient_temperature 100.00(10)
_diffrn_detector 'CCD plate'
_diffrn_detector_area_resol_mean 5.3114
_diffrn_detector_type Atlas
_diffrn_measured_fraction_theta_full 0.949
_diffrn_measured_fraction_theta_max 0.9474
_diffrn_measurement_details
;
#__ type_ start__ end____ width___ exp.time_
  1 omega    8.00   33.00   1.0000   25.0000
omega____ theta____ kappa____ phi______ frames
    -      -38.5000   38.0000  120.0000 25

#__ type_ start__ end____ width___ exp.time_
  2 omega  -50.00    0.00   1.0000   25.0000
omega____ theta____ kappa____ phi______ frames
    -      -38.5000   38.0000  120.0000 50

#__ type_ start__ end____ width___ exp.time_
  3 omega  -48.00   28.00   1.0000   25.0000
omega____ theta____ kappa____ phi______ frames
    -      -38.5000   38.0000   30.0000 76

#__ type_ start__ end____ width___ exp.time_
  4 omega  -48.00   33.00   1.0000   25.0000
omega____ theta____ kappa____ phi______ frames
    -      -38.5000   38.0000  -60.0000 81

#__ type_ start__ end____ width___ exp.time_
  5 omega  -41.00   13.00   1.0000   25.0000
omega____ theta____ kappa____ phi______ frames
    -      -38.5000   38.0000 -120.0000 54

#__ type_ start__ end____ width___ exp.time_
  6 omega   79.00  106.00   1.0000   25.0000
omega____ theta____ kappa____ phi______ frames
    -       43.4488   77.0000   30.0000 27

#__ type_ start__ end____ width___ exp.time_
  7 omega   54.00  114.00   1.0000   25.0000
omega____ theta____ kappa____ phi______ frames
    -       43.4488   77.0000   90.0000 60

#__ type_ start__ end____ width___ exp.time_
  8 omega   10.00  120.00   1.0000   25.0000
omega____ theta____ kappa____ phi______ frames
    -       43.4488   19.0000  -30.0000 110

#__ type_ start__ end____ width___ exp.time_
  9 omega   23.00   82.00   1.0000   25.0000
omega____ theta____ kappa____ phi______ frames
    -       43.4488   38.0000   60.0000 59

#__ type_ start__ end____ width___ exp.time_
 10 omega   14.00   64.00   1.0000   25.0000
omega____ theta____ kappa____ phi______ frames
    -       43.4488   77.0000  -30.0000 50

#__ type_ start__ end____ width___ exp.time_
 11 omega   14.00  109.00   1.0000   25.0000
omega____ theta____ kappa____ phi______ frames
    -       43.4488   77.0000 -150.0000 95

#__ type_ start__ end____ width___ exp.time_
 12 omega   13.00   79.00   1.0000   25.0000
omega____ theta____ kappa____ phi______ frames
    -       43.4488   77.0000  -90.0000 66

#__ type_ start__ end____ width___ exp.time_
 13 omega   23.00   97.00   1.0000   25.0000
omega____ theta____ kappa____ phi______ frames
    -       43.4488 -125.0000 -180.0000 74

#__ type_ start__ end____ width___ exp.time_
 14 omega   71.00  113.00   1.0000   25.0000
omega____ theta____ kappa____ phi______ frames
    -       43.4488   77.0000  -30.0000 42

#__ type_ start__ end____ width___ exp.time_
 15 omega   18.00   83.00   1.0000   25.0000
omega____ theta____ kappa____ phi______ frames
    -       43.4488   57.0000   90.0000 65

#__ type_ start__ end____ width___ exp.time_
 16 omega   13.00   77.00   1.0000   25.0000
omega____ theta____ kappa____ phi______ frames
    -       43.4488   77.0000  150.0000 64

#__ type_ start__ end____ width___ exp.time_
 17 omega   13.00   47.00   1.0000   25.0000
omega____ theta____ kappa____ phi______ frames
    -       43.4488   77.0000   90.0000 34

#__ type_ start__ end____ width___ exp.time_
 18 omega   14.00   74.00   1.0000   25.0000
omega____ theta____ kappa____ phi______ frames
    -       43.4488   77.0000   30.0000 60

#__ type_ start__ end____ width___ exp.time_
 19 omega   30.00   81.00   1.0000   25.0000
omega____ theta____ kappa____ phi______ frames
    -       43.4488  -99.0000  -30.0000 51

#__ type_ start__ end____ width___ exp.time_
 20 omega   81.00  166.00   1.0000   72.0000
omega____ theta____ kappa____ phi______ frames
    -      111.0000   77.0000 -120.0000 85

#__ type_ start__ end____ width___ exp.time_
 21 omega   85.00  111.00   1.0000   72.0000
omega____ theta____ kappa____ phi______ frames
    -      111.0000   61.0000   30.0000 26

#__ type_ start__ end____ width___ exp.time_
 22 omega   84.00  110.00   1.0000   72.0000
omega____ theta____ kappa____ phi______ frames
    -      111.0000   63.0000   77.6263 26

#__ type_ start__ end____ width___ exp.time_
 23 omega   85.00  111.00   1.0000   72.0000
omega____ theta____ kappa____ phi______ frames
    -      111.0000   61.0000  150.0000 26

#__ type_ start__ end____ width___ exp.time_
 24 omega   83.00  109.00   1.0000   72.0000
omega____ theta____ kappa____ phi______ frames
    -      111.0000   70.0000  117.6535 26

#__ type_ start__ end____ width___ exp.time_
 25 omega   42.00   99.00   1.0000   72.0000
omega____ theta____ kappa____ phi______ frames
    -      111.0000  -45.0000 -120.0000 57

#__ type_ start__ end____ width___ exp.time_
 26 omega   85.00  156.00   1.0000   72.0000
omega____ theta____ kappa____ phi______ frames
    -      111.0000   61.0000  -30.0000 71

#__ type_ start__ end____ width___ exp.time_
 27 omega   41.00  121.00   1.0000   72.0000
omega____ theta____ kappa____ phi______ frames
    -      111.0000 -125.0000 -150.0000 80

#__ type_ start__ end____ width___ exp.time_
 28 omega   89.00  117.00   1.0000   72.0000
omega____ theta____ kappa____ phi______ frames
    -      111.0000   45.0000   60.0000 28

#__ type_ start__ end____ width___ exp.time_
 29 omega  146.00  172.00   1.0000   72.0000
omega____ theta____ kappa____ phi______ frames
    -      111.0000   45.0000   60.0000 26

#__ type_ start__ end____ width___ exp.time_
 30 omega   44.00  129.00   1.0000   72.0000
omega____ theta____ kappa____ phi______ frames
    -      111.0000  -61.0000  -30.0000 85

#__ type_ start__ end____ width___ exp.time_
 31 omega   85.00  111.00   1.0000   72.0000
omega____ theta____ kappa____ phi______ frames
    -      111.0000   61.0000  -60.0000 26

#__ type_ start__ end____ width___ exp.time_
 32 omega   81.00  107.00   1.0000   72.0000
omega____ theta____ kappa____ phi______ frames
    -      111.0000   76.0000 -130.4059 26

#__ type_ start__ end____ width___ exp.time_
 33 omega   83.00  164.00   1.0000   72.0000
omega____ theta____ kappa____ phi______ frames
    -      111.0000   70.0000 -135.1860 81

#__ type_ start__ end____ width___ exp.time_
 34 omega   87.00  115.00   1.0000   72.0000
omega____ theta____ kappa____ phi______ frames
    -      111.0000   54.0000   74.9292 28

#__ type_ start__ end____ width___ exp.time_
 35 omega  110.00  177.00   1.0000   72.0000
omega____ theta____ kappa____ phi______ frames
    -      111.0000   77.0000 -180.0000 67

#__ type_ start__ end____ width___ exp.time_
 36 omega   81.00  107.00   1.0000   72.0000
omega____ theta____ kappa____ phi______ frames
    -      111.0000   77.0000 -180.0000 26

#__ type_ start__ end____ width___ exp.time_
 37 omega   87.00  157.00   1.0000   72.0000
omega____ theta____ kappa____ phi______ frames
    -      111.0000   53.0000   -8.7378 70

#__ type_ start__ end____ width___ exp.time_
 38 omega   81.00  107.00   1.0000   72.0000
omega____ theta____ kappa____ phi______ frames
    -      111.0000   77.0000    0.0000 26

#__ type_ start__ end____ width___ exp.time_
 39 omega   43.00   89.00   1.0000   72.0000
omega____ theta____ kappa____ phi______ frames
    -      111.0000  -94.0000  120.0000 46

#__ type_ start__ end____ width___ exp.time_
 40 omega   85.00  111.00   1.0000   72.0000
omega____ theta____ kappa____ phi______ frames
    -      111.0000   61.0000    0.0000 26

#__ type_ start__ end____ width___ exp.time_
 41 omega  116.00  142.00   1.0000   72.0000
omega____ theta____ kappa____ phi______ frames
    -      111.0000   77.0000  -60.0000 26

#__ type_ start__ end____ width___ exp.time_
 42 omega  143.00  171.00   1.0000   72.0000
omega____ theta____ kappa____ phi______ frames
    -      111.0000   77.0000    0.0000 28

#__ type_ start__ end____ width___ exp.time_
 43 omega   41.00  140.00   1.0000   72.0000
omega____ theta____ kappa____ phi______ frames
    -      111.0000  -77.0000 -120.0000 99

#__ type_ start__ end____ width___ exp.time_
 44 omega   82.00  178.00   1.0000   72.0000
omega____ theta____ kappa____ phi______ frames
    -      111.0000   73.0000   -5.7297 96

#__ type_ start__ end____ width___ exp.time_
 45 omega   84.00  152.00   1.0000   72.0000
omega____ theta____ kappa____ phi______ frames
    -      111.0000   65.0000  103.2402 68

#__ type_ start__ end____ width___ exp.time_
 46 omega   85.00  177.00   1.0000   72.0000
omega____ theta____ kappa____ phi______ frames
    -      111.0000   61.0000  120.0000 92

#__ type_ start__ end____ width___ exp.time_
 47 omega   81.00  107.00   1.0000   72.0000
omega____ theta____ kappa____ phi______ frames
    -      111.0000   77.0000  -60.0000 26

#__ type_ start__ end____ width___ exp.time_
 48 omega  123.00  168.00   1.0000   72.0000
omega____ theta____ kappa____ phi______ frames
    -      111.0000   77.0000 -150.0000 45

#__ type_ start__ end____ width___ exp.time_
 49 omega   81.00  118.00   1.0000   72.0000
omega____ theta____ kappa____ phi______ frames
    -      111.0000   77.0000 -150.0000 37

#__ type_ start__ end____ width___ exp.time_
 50 omega   85.00  111.00   1.0000   72.0000
omega____ theta____ kappa____ phi______ frames
    -      111.0000   61.0000  -90.0000 26

#__ type_ start__ end____ width___ exp.time_
 51 omega   81.00  107.00   1.0000   72.0000
omega____ theta____ kappa____ phi______ frames
    -      111.0000   77.0000  120.0000 26

#__ type_ start__ end____ width___ exp.time_
 52 omega   81.00  107.00   1.0000   72.0000
omega____ theta____ kappa____ phi______ frames
    -      111.0000   77.0000  -30.0000 26

#__ type_ start__ end____ width___ exp.time_
 53 omega   82.00  108.00   1.0000   72.0000
omega____ theta____ kappa____ phi______ frames
    -      111.0000   73.0000  174.8904 26

#__ type_ start__ end____ width___ exp.time_
 54 omega   85.00  111.00   1.0000   72.0000
omega____ theta____ kappa____ phi______ frames
    -      111.0000   61.0000 -150.0000 26

#__ type_ start__ end____ width___ exp.time_
 55 omega   81.00  178.00   1.0000   72.0000
omega____ theta____ kappa____ phi______ frames
    -      111.0000   77.0000  -90.0000 97

#__ type_ start__ end____ width___ exp.time_
 56 omega   31.00  109.00   1.0000   72.0000
omega____ theta____ kappa____ phi______ frames
    -      111.0000  -94.0000 -150.0000 78

#__ type_ start__ end____ width___ exp.time_
 57 omega  118.00  174.00   1.0000   72.0000
omega____ theta____ kappa____ phi______ frames
    -      111.0000   77.0000   30.0000 56

#__ type_ start__ end____ width___ exp.time_
 58 omega   86.00  122.00   1.0000   72.0000
omega____ theta____ kappa____ phi______ frames
    -      111.0000 -125.0000  120.0000 36

#__ type_ start__ end____ width___ exp.time_
 59 omega   81.00  107.00   1.0000   72.0000
omega____ theta____ kappa____ phi______ frames
    -      111.0000   77.0000   30.0000 26

#__ type_ start__ end____ width___ exp.time_
 60 omega   81.00  176.00   1.0000   72.0000
omega____ theta____ kappa____ phi______ frames
    -      111.0000   77.0000  150.0000 95

#__ type_ start__ end____ width___ exp.time_
 61 omega   85.00  111.00   1.0000   72.0000
omega____ theta____ kappa____ phi______ frames
    -      111.0000   61.0000 -180.0000 26

#__ type_ start__ end____ width___ exp.time_
 62 omega   85.00  160.00   1.0000   72.0000
omega____ theta____ kappa____ phi______ frames
    -      111.0000   61.0000   90.0000 75

#__ type_ start__ end____ width___ exp.time_
 63 omega   81.00  107.00   1.0000   72.0000
omega____ theta____ kappa____ phi______ frames
    -      111.0000   76.0000  -72.2663 26

#__ type_ start__ end____ width___ exp.time_
 64 omega   81.00  107.00   1.0000   72.0000
omega____ theta____ kappa____ phi______ frames
    -      111.0000   76.0000   82.4911 26

#__ type_ start__ end____ width___ exp.time_
 65 omega   84.00  110.00   1.0000   72.0000
omega____ theta____ kappa____ phi______ frames
    -      111.0000   63.0000   56.8401 26

#__ type_ start__ end____ width___ exp.time_
 66 omega   94.00  122.00   1.0000   72.0000
omega____ theta____ kappa____ phi______ frames
    -      111.0000 -125.0000   30.0000 28

#__ type_ start__ end____ width___ exp.time_
 67 omega   84.00  111.00   1.0000   72.0000
omega____ theta____ kappa____ phi______ frames
    -      111.0000   63.0000  158.1195 27
;
_diffrn_measurement_device 'four-circle diffractometer'
_diffrn_measurement_device_type 'SuperNova, Dual, Cu at zero, Atlas'
_diffrn_measurement_method '\w scans'
_diffrn_orient_matrix_UB_11 0.0094743000
_diffrn_orient_matrix_UB_12 -0.0765352000
_diffrn_orient_matrix_UB_13 -0.0188674000
_diffrn_orient_matrix_UB_21 0.0979840000
_diffrn_orient_matrix_UB_22 0.0147915000
_diffrn_orient_matrix_UB_23 0.0000139000
_diffrn_orient_matrix_UB_31 0.0278579000
_diffrn_orient_matrix_UB_32 -0.0259952000
_diffrn_orient_matrix_UB_33 0.0555596000
_diffrn_radiation_monochromator mirror
_diffrn_radiation_probe x-ray
_diffrn_radiation_type 'Cu K\a'
_diffrn_radiation_wavelength 1.54184
_diffrn_reflns_av_R_equivalents 0.1130
_diffrn_reflns_av_unetI/netI 0.0428
_diffrn_reflns_Laue_measured_fraction_full 0.949
_diffrn_reflns_Laue_measured_fraction_max 0.974
_diffrn_reflns_limit_h_max 18
_diffrn_reflns_limit_h_min -18
_diffrn_reflns_limit_k_max 22
_diffrn_reflns_limit_k_min -22
_diffrn_reflns_limit_l_max 32
_diffrn_reflns_limit_l_min -31
_diffrn_reflns_number 130209
_diffrn_reflns_point_group_measured_fraction_full 0.949
_diffrn_reflns_point_group_measured_fraction_max 0.974
_diffrn_reflns_theta_full 67.684
_diffrn_reflns_theta_max 66.90
_diffrn_reflns_theta_min 2.90
_diffrn_source 'sealed X-ray tube'
_diffrn_source_type 'SuperNova (Cu) X-ray Source'
_exptl_absorpt_coefficient_mu 22.530
_exptl_absorpt_correction_T_max 0.662
_exptl_absorpt_correction_T_min 0.171
_exptl_absorpt_correction_type gaussian
_exptl_absorpt_process_details
;
CrysAlisPro, Agilent Technologies,
Version 1.171.37.35 (release 13-08-2014 CrysAlis171 .NET)
(compiled Aug 13 2014,18:06:01)
Numerical absorption correction based on gaussian integration over
            a multifaceted crystal model
Empirical absorption correction using spherical harmonics,
 implemented in SCALE3 ABSPACK scaling algorithm.
;
_exptl_crystal_colour 'clear colourless'
_exptl_crystal_colour_lustre clear
_exptl_crystal_colour_primary colourless
_exptl_crystal_density_diffrn 1.863
_exptl_crystal_description fragment
_exptl_crystal_F_000 4088
_exptl_crystal_size_max 0.1575
_exptl_crystal_size_mid 0.0843
_exptl_crystal_size_min 0.0246
_refine_diff_density_max 0.988
_refine_diff_density_min -1.929
_refine_diff_density_rms 0.130
_refine_ls_extinction_method none
_refine_ls_goodness_of_fit_ref 1.103
_refine_ls_hydrogen_treatment constr
_refine_ls_matrix_type full
_refine_ls_number_parameters 775
_refine_ls_number_reflns 13060
_refine_ls_number_restraints 0
_refine_ls_restrained_S_all 1.103
_refine_ls_R_factor_all 0.0587
_refine_ls_R_factor_gt 0.0509
_refine_ls_shift/su_max 0.002
_refine_ls_shift/su_mean 0.000
_refine_ls_structure_factor_coef Fsqd
_refine_ls_weighting_details 'w=1/[\s^2^(Fo^2^)+(0.0814P)^2^+11.5323P] where P=(Fo^2^+2Fc^2^)/3'
_refine_ls_weighting_scheme calc
_refine_ls_wR_factor_gt 0.1417
_refine_ls_wR_factor_ref 0.1466
_reflns_Friedel_coverage 0.000
_reflns_number_gt 10614
_reflns_number_total 13060
_reflns_threshold_expression 'I > 2\s(I)'
_cod_data_source_file c6dt04350j2.cif
_cod_data_source_block compound16
_cod_depositor_comments 'Adding full bibliography for 7041472--7041483.cif.'
_cod_original_formula_sum 'C41.50 H26.50 Cl4.50 I3'
_cod_database_code 7041476
_chemical_oxdiff_formula 'C83 H53 Cl9 I6 '
_diffrn_oxdiff_twin_integration_method simultaneous
_shelx_space_group_comment
;
The symmetry employed for this shelxl refinement is uniquely defined
by the following loop, which should always be used as a source of
symmetry information in preference to the above space-group names.
They are only intended as comments.
;
_shelxl_version_number 2014-3

loop_
_space_group_symop_operation_xyz
'x, y, z'
'-x+1/2, y+1/2, -z+1/2'
'-x, -y, -z'
'x-1/2, -y-1/2, z-1/2'

loop_
_atom_site_label
_atom_site_type_symbol
_atom_site_fract_x
_atom_site_fract_y
_atom_site_fract_z
_atom_site_U_iso_or_equiv
_atom_site_adp_type
_atom_site_occupancy
_atom_site_site_symmetry_order
_atom_site_calc_flag
_atom_site_refinement_flags_posn
_atom_site_refinement_flags_adp
_atom_site_disorder_assembly
_atom_site_disorder_group
I1 I -0.20755(3) 0.69103(3) 0.16608(2) 0.06523(16) Uani 1 1 d . . . .
I2 I -0.39479(3) 0.40425(3) 0.41645(2) 0.05443(13) Uani 1 1 d . . . .
I3 I -0.21489(3) 0.17989(3) 0.13095(2) 0.06231(15) Uani 1 1 d . . . .
C1 C 0.0035(3) 0.4137(3) 0.3238(2) 0.0294(11) Uani 1 1 d . . . .
H1 H -0.0573 0.4160 0.3030 0.035 Uiso 1 1 calc R U . .
C2 C 0.0570(4) 0.4830(3) 0.3165(2) 0.0315(11) Uani 1 1 d . . . .
C3 C 0.0865(4) 0.5124(3) 0.3705(2) 0.0357(12) Uani 1 1 d . . . .
C4 C 0.1394(4) 0.5715(3) 0.3859(3) 0.0423(14) Uani 1 1 d . . . .
H4 H 0.1626 0.5977 0.3626 0.051 Uiso 1 1 calc R U . .
C5 C 0.1573(5) 0.5908(4) 0.4370(3) 0.0586(19) Uani 1 1 d . . . .
H5 H 0.1919 0.6310 0.4478 0.070 Uiso 1 1 calc R U . .
C6 C 0.1243(5) 0.5512(5) 0.4719(3) 0.062(2) Uani 1 1 d . . . .
H6 H 0.1364 0.5652 0.5059 0.074 Uiso 1 1 calc R U . .
C7 C 0.0740(5) 0.4913(4) 0.4568(3) 0.0548(17) Uani 1 1 d . . . .
H7 H 0.0536 0.4639 0.4805 0.066 Uiso 1 1 calc R U . .
C8 C 0.0535(4) 0.4719(3) 0.4055(2) 0.0388(13) Uani 1 1 d . . . .
C9 C 0.0026(4) 0.4068(3) 0.3820(2) 0.0364(12) Uani 1 1 d . . . .
C10 C 0.0553(4) 0.3396(3) 0.3982(2) 0.0360(12) Uani 1 1 d . . . .
C11 C 0.0803(5) 0.3109(4) 0.4475(3) 0.0515(16) Uani 1 1 d . . . .
H11 H 0.0631 0.3331 0.4746 0.062 Uiso 1 1 calc R U . .
C12 C 0.1302(5) 0.2500(4) 0.4550(3) 0.0586(19) Uani 1 1 d . . . .
H12 H 0.1454 0.2302 0.4874 0.070 Uiso 1 1 calc R U . .
C13 C 0.1590(5) 0.2167(4) 0.4154(3) 0.0526(17) Uani 1 1 d . . . .
H13 H 0.1936 0.1756 0.4212 0.063 Uiso 1 1 calc R U . .
C14 C 0.1352(4) 0.2458(3) 0.3678(3) 0.0442(14) Uani 1 1 d . . . .
H14 H 0.1541 0.2242 0.3411 0.053 Uiso 1 1 calc R U . .
C15 C 0.0834(4) 0.3070(3) 0.3587(2) 0.0360(12) Uani 1 1 d . . . .
C16 C 0.0535(3) 0.3470(3) 0.3090(2) 0.0313(11) Uani 1 1 d . . . .
C17 C 0.1327(3) 0.3802(3) 0.2929(2) 0.0272(10) Uani 1 1 d . . . .
C18 C 0.2004(4) 0.3439(3) 0.2765(2) 0.0348(12) Uani 1 1 d . . . .
H18 H 0.1990 0.2944 0.2735 0.042 Uiso 1 1 calc R U A 1
C19 C 0.2689(4) 0.3823(3) 0.2650(2) 0.0367(12) Uani 1 1 d . . B 1
H19 H 0.3135 0.3586 0.2534 0.044 Uiso 1 1 calc R U B 1
C20 C 0.2726(4) 0.4561(3) 0.2704(2) 0.0378(13) Uani 1 1 d . . . .
H20 H 0.3209 0.4811 0.2638 0.045 Uiso 1 1 calc R U B 1
C21 C 0.2042(4) 0.4935(3) 0.2855(2) 0.0363(13) Uani 1 1 d . . . .
H21 H 0.2050 0.5431 0.2876 0.044 Uiso 1 1 calc R U . .
C22 C 0.1348(4) 0.4540(3) 0.2974(2) 0.0314(11) Uani 1 1 d . . . .
C23 C -0.0006(4) 0.5357(3) 0.2807(2) 0.0321(11) Uani 1 1 d . . . .
C24 C -0.0093(4) 0.5319(3) 0.2279(2) 0.0388(13) Uani 1 1 d . . . .
H24 H 0.0249 0.4994 0.2145 0.047 Uiso 1 1 calc R U . .
C25 C -0.0680(4) 0.5759(3) 0.1955(3) 0.0450(14) Uani 1 1 d . . . .
H25 H -0.0723 0.5737 0.1606 0.054 Uiso 1 1 calc R U . .
C26 C -0.1200(4) 0.6233(3) 0.2151(3) 0.0465(15) Uani 1 1 d . . . .
C27 C -0.1124(4) 0.6282(3) 0.2666(3) 0.0438(15) Uani 1 1 d . . . .
H27 H -0.1470 0.6607 0.2797 0.053 Uiso 1 1 calc R U . .
C28 C -0.0537(4) 0.5850(3) 0.2986(2) 0.0369(13) Uani 1 1 d . . . .
H28 H -0.0491 0.5887 0.3335 0.044 Uiso 1 1 calc R U . .
C29 C -0.0928(4) 0.4041(4) 0.3904(2) 0.0418(14) Uani 1 1 d . . . .
C30 C -0.1428(5) 0.4646(4) 0.3846(4) 0.071(3) Uani 1 1 d . . . .
H30 H -0.1179 0.5072 0.3767 0.085 Uiso 1 1 calc R U . .
C31 C -0.2299(5) 0.4644(4) 0.3900(3) 0.065(2) Uani 1 1 d . . . .
H31 H -0.2639 0.5058 0.3841 0.078 Uiso 1 1 calc R U . .
C32 C -0.2656(4) 0.4024(4) 0.4042(2) 0.0457(15) Uani 1 1 d . . . .
C33 C -0.2170(4) 0.3405(4) 0.4122(3) 0.0477(15) Uani 1 1 d . . . .
H33 H -0.2408 0.2989 0.4224 0.057 Uiso 1 1 calc R U . .
C34 C -0.1291(4) 0.3417(4) 0.4043(2) 0.0431(14) Uani 1 1 d . . . .
H34 H -0.0955 0.3000 0.4085 0.052 Uiso 1 1 calc R U . .
C35 C -0.0058(3) 0.3038(3) 0.2667(2) 0.0333(12) Uani 1 1 d . . . .
C36 C -0.0566(4) 0.2469(3) 0.2775(3) 0.0419(14) Uani 1 1 d . . . .
H36 H -0.0513 0.2324 0.3111 0.050 Uiso 1 1 calc R U . .
C37 C -0.1155(4) 0.2115(3) 0.2384(3) 0.0438(15) Uani 1 1 d . . . .
H37 H -0.1498 0.1740 0.2461 0.053 Uiso 1 1 calc R U . .
C38 C -0.1230(4) 0.2311(3) 0.1895(3) 0.0429(14) Uani 1 1 d . . . .
C39 C -0.0732(5) 0.2873(4) 0.1775(3) 0.0516(16) Uani 1 1 d . . . .
H39 H -0.0793 0.3010 0.1438 0.062 Uiso 1 1 calc R U . .
C40 C -0.0144(4) 0.3230(3) 0.2154(3) 0.0436(14) Uani 1 1 d . . . .
H40 H 0.0198 0.3601 0.2070 0.052 Uiso 1 1 calc R U . .
I4 I 0.62609(3) 0.32090(2) 0.63770(2) 0.05703(14) Uani 1 1 d . . . .
I5 I 1.01943(3) 0.54182(4) 0.92059(2) 0.0792(2) Uani 1 1 d . . . .
I6 I 0.64299(3) 0.85246(2) 0.65855(2) 0.04870(13) Uani 1 1 d . . . .
C41 C 0.5536(3) 0.5737(3) 0.8192(2) 0.0287(11) Uani 1 1 d . . . .
H41 H 0.5995 0.5747 0.7994 0.034 Uiso 1 1 calc R U . .
C42 C 0.4892(3) 0.5090(3) 0.8030(2) 0.0304(11) Uani 1 1 d . . . .
C43 C 0.4926(4) 0.4707(3) 0.8531(2) 0.0319(11) Uani 1 1 d . . . .
C44 C 0.4411(4) 0.4115(3) 0.8606(3) 0.0403(14) Uani 1 1 d . . . .
H44 H 0.4030 0.3893 0.8333 0.048 Uiso 1 1 calc R U . .
C45 C 0.4486(4) 0.3875(3) 0.9092(3) 0.0429(15) Uani 1 1 d . . . .
H45 H 0.4154 0.3480 0.9147 0.051 Uiso 1 1 calc R U . .
C46 C 0.5043(5) 0.4203(4) 0.9509(3) 0.0541(18) Uani 1 1 d . . . .
H46 H 0.5081 0.4028 0.9835 0.065 Uiso 1 1 calc R U . .
C47 C 0.5537(4) 0.4790(3) 0.9431(3) 0.0433(14) Uani 1 1 d . . . .
H47 H 0.5901 0.5019 0.9707 0.052 Uiso 1 1 calc R U . .
C48 C 0.5491(4) 0.5039(3) 0.8938(2) 0.0349(12) Uani 1 1 d . . . .
C49 C 0.5969(4) 0.5665(3) 0.8776(2) 0.0341(12) Uani 1 1 d . . . .
C50 C 0.5693(4) 0.6360(3) 0.8997(2) 0.0371(13) Uani 1 1 d . . . .
C51 C 0.5939(5) 0.6597(3) 0.9498(3) 0.0456(15) Uani 1 1 d . . . .
H51 H 0.6334 0.6334 0.9741 0.055 Uiso 1 1 calc R U . .
C52 C 0.5585(6) 0.7234(4) 0.9630(3) 0.0547(18) Uani 1 1 d . . . .
H52 H 0.5748 0.7401 0.9963 0.066 Uiso 1 1 calc R U . .
C53 C 0.4993(6) 0.7619(4) 0.9269(3) 0.058(2) Uani 1 1 d . . . .
H53 H 0.4759 0.8043 0.9363 0.069 Uiso 1 1 calc R U . .
C54 C 0.4744(5) 0.7388(3) 0.8775(3) 0.0495(17) Uani 1 1 d . . . .
H54 H 0.4337 0.7651 0.8538 0.059 Uiso 1 1 calc R U . .
C55 C 0.5107(4) 0.6753(3) 0.8629(3) 0.0388(13) Uani 1 1 d . . . .
C56 C 0.4969(4) 0.6443(3) 0.8109(2) 0.0344(12) Uani 1 1 d . . . .
C57 C 0.4037(4) 0.6177(3) 0.7891(3) 0.0391(14) Uani 1 1 d . . . .
C58 C 0.3267(4) 0.6577(3) 0.7750(3) 0.0525(18) Uani 1 1 d . . . .
H58 H 0.3291 0.7072 0.7775 0.063 Uiso 1 1 calc R U . .
C59 C 0.2455(5) 0.6235(4) 0.7572(4) 0.081(3) Uani 1 1 d . . . .
H59 H 0.1935 0.6500 0.7480 0.097 Uiso 1 1 calc R U . .
C60 C 0.2429(4) 0.5490(4) 0.7531(4) 0.083(3) Uani 1 1 d . . . .
H60 H 0.1886 0.5259 0.7422 0.099 Uiso 1 1 calc R U . .
C61 C 0.3197(4) 0.5094(4) 0.7652(4) 0.064(2) Uani 1 1 d . . . .
H61 H 0.3182 0.4601 0.7607 0.077 Uiso 1 1 calc R U . .
C62 C 0.3988(4) 0.5439(3) 0.7840(3) 0.0401(14) Uani 1 1 d . . . .
C63 C 0.5179(3) 0.4612(3) 0.7635(2) 0.0284(11) Uani 1 1 d . . . .
C64 C 0.4829(4) 0.4715(3) 0.7116(2) 0.0396(13) Uani 1 1 d . . . .
H64 H 0.4389 0.5056 0.7009 0.048 Uiso 1 1 calc R U . .
C65 C 0.5137(4) 0.4309(3) 0.6756(2) 0.0424(13) Uani 1 1 d . . . .
H65 H 0.4897 0.4373 0.6411 0.051 Uiso 1 1 calc R U . .
C66 C 0.5799(4) 0.3812(3) 0.6918(2) 0.0374(13) Uani 1 1 d . . . .
C67 C 0.6146(4) 0.3708(3) 0.7426(2) 0.0361(12) Uani 1 1 d . . . .
H67 H 0.6583 0.3362 0.7531 0.043 Uiso 1 1 calc R U . .
C68 C 0.5852(4) 0.4113(3) 0.7783(2) 0.0325(11) Uani 1 1 d . . . .
H68 H 0.6108 0.4050 0.8127 0.039 Uiso 1 1 calc R U . .
C69 C 0.6973(4) 0.5587(3) 0.8888(2) 0.0345(12) Uani 1 1 d . . . .
C70 C 0.7433(4) 0.5006(3) 0.9162(2) 0.0436(14) Uani 1 1 d . . . .
H70 H 0.7112 0.4648 0.9280 0.052 Uiso 1 1 calc R U . .
C71 C 0.8341(5) 0.4961(4) 0.9259(3) 0.0499(16) Uani 1 1 d . . . .
H71 H 0.8638 0.4588 0.9453 0.060 Uiso 1 1 calc R U . .
C72 C 0.8813(4) 0.5486(4) 0.9062(3) 0.0515(16) Uani 1 1 d . . . .
C73 C 0.8387(4) 0.6052(4) 0.8781(3) 0.0492(15) Uani 1 1 d . . . .
H73 H 0.8712 0.6392 0.8648 0.059 Uiso 1 1 calc R U . .
C74 C 0.7481(4) 0.6110(3) 0.8700(2) 0.0409(13) Uani 1 1 d . . . .
H74 H 0.7195 0.6498 0.8519 0.049 Uiso 1 1 calc R U . .
C75 C 0.5283(3) 0.6964(3) 0.7737(2) 0.0318(12) Uani 1 1 d . . . .
C76 C 0.5915(4) 0.7481(3) 0.7926(2) 0.0343(12) Uani 1 1 d . . . .
H76 H 0.6119 0.7535 0.8275 0.041 Uiso 1 1 calc R U . .
C77 C 0.6246(4) 0.7923(3) 0.7592(2) 0.0390(13) Uani 1 1 d . . . .
H77 H 0.6667 0.8272 0.7719 0.047 Uiso 1 1 calc R U . .
C78 C 0.5947(4) 0.7839(3) 0.7077(2) 0.0388(13) Uani 1 1 d . . . .
C79 C 0.5322(4) 0.7317(3) 0.6886(3) 0.0423(14) Uani 1 1 d . . . .
H79 H 0.5119 0.7260 0.6537 0.051 Uiso 1 1 calc R U . .
C80 C 0.5004(4) 0.6886(3) 0.7216(2) 0.0366(12) Uani 1 1 d . . . .
H80 H 0.4590 0.6533 0.7087 0.044 Uiso 1 1 calc R U . .

loop_
_atom_site_aniso_label
_atom_site_aniso_U_11
_atom_site_aniso_U_22
_atom_site_aniso_U_33
_atom_site_aniso_U_23
_atom_site_aniso_U_13
_atom_site_aniso_U_12
I1 0.0438(2) 0.0469(3) 0.0957(4) 0.0161(2) -0.0039(2) -0.00155(18)
I2 0.0424(2) 0.0715(3) 0.0558(3) 0.0019(2) 0.02445(19) 0.00153(19)
I3 0.0510(3) 0.0533(3) 0.0808(4) -0.0146(2) 0.0109(2) -0.00719(19)
C1 0.029(2) 0.023(3) 0.040(3) 0.001(2) 0.015(2) 0.0003(19)
C2 0.036(3) 0.020(2) 0.043(3) 0.002(2) 0.017(2) -0.002(2)
C3 0.034(3) 0.038(3) 0.038(3) -0.007(2) 0.015(2) 0.004(2)
C4 0.041(3) 0.038(3) 0.052(4) -0.013(3) 0.019(3) -0.004(2)
C5 0.051(4) 0.056(4) 0.068(5) -0.026(4) 0.011(3) -0.006(3)
C6 0.057(4) 0.081(6) 0.048(4) -0.020(4) 0.014(3) 0.004(4)
C7 0.067(4) 0.056(4) 0.046(4) -0.011(3) 0.025(3) 0.005(3)
C8 0.041(3) 0.044(3) 0.035(3) 0.000(3) 0.017(2) 0.008(3)
C9 0.032(3) 0.042(3) 0.040(3) 0.007(2) 0.020(2) 0.004(2)
C10 0.034(3) 0.034(3) 0.044(3) 0.006(2) 0.018(2) -0.003(2)
C11 0.062(4) 0.052(4) 0.042(4) 0.015(3) 0.013(3) -0.005(3)
C12 0.066(4) 0.052(4) 0.054(4) 0.025(3) 0.008(3) -0.002(3)
C13 0.049(4) 0.037(3) 0.070(5) 0.023(3) 0.010(3) 0.001(3)
C14 0.045(3) 0.026(3) 0.066(4) 0.014(3) 0.022(3) 0.000(2)
C15 0.032(3) 0.030(3) 0.047(3) 0.005(2) 0.012(2) -0.005(2)
C16 0.029(3) 0.023(3) 0.046(3) 0.005(2) 0.018(2) 0.000(2)
C17 0.028(2) 0.022(2) 0.037(3) 0.002(2) 0.017(2) 0.0006(19)
C18 0.039(3) 0.017(2) 0.052(3) 0.001(2) 0.020(3) 0.004(2)
C19 0.035(3) 0.035(3) 0.045(3) 0.001(2) 0.020(2) 0.004(2)
C20 0.035(3) 0.033(3) 0.051(4) -0.001(2) 0.023(3) -0.006(2)
C21 0.040(3) 0.024(3) 0.054(4) 0.000(2) 0.029(3) 0.001(2)
C22 0.033(3) 0.027(3) 0.038(3) 0.000(2) 0.015(2) 0.002(2)
C23 0.032(3) 0.020(2) 0.048(3) 0.001(2) 0.017(2) -0.002(2)
C24 0.042(3) 0.029(3) 0.046(3) -0.002(2) 0.013(3) 0.002(2)
C25 0.041(3) 0.039(3) 0.057(4) 0.003(3) 0.016(3) 0.005(3)
C26 0.037(3) 0.034(3) 0.066(4) 0.006(3) 0.006(3) -0.006(2)
C27 0.043(3) 0.023(3) 0.072(5) 0.002(3) 0.027(3) 0.000(2)
C28 0.039(3) 0.025(3) 0.053(4) 0.002(2) 0.022(3) 0.000(2)
C29 0.040(3) 0.052(4) 0.039(3) 0.003(3) 0.020(3) 0.005(3)
C30 0.052(4) 0.053(4) 0.122(7) 0.040(5) 0.048(5) 0.016(3)
C31 0.049(4) 0.056(4) 0.103(6) 0.032(4) 0.046(4) 0.016(3)
C32 0.047(3) 0.059(4) 0.036(3) 0.002(3) 0.021(3) 0.000(3)
C33 0.048(4) 0.047(4) 0.052(4) -0.007(3) 0.020(3) -0.009(3)
C34 0.041(3) 0.044(3) 0.050(4) -0.007(3) 0.022(3) 0.000(3)
C35 0.029(3) 0.022(3) 0.054(4) -0.005(2) 0.018(2) -0.001(2)
C36 0.040(3) 0.030(3) 0.058(4) 0.005(3) 0.015(3) -0.002(2)
C37 0.040(3) 0.020(3) 0.076(5) 0.004(3) 0.021(3) -0.001(2)
C38 0.033(3) 0.034(3) 0.065(4) -0.008(3) 0.016(3) 0.002(2)
C39 0.054(4) 0.051(4) 0.052(4) -0.001(3) 0.016(3) -0.005(3)
C40 0.043(3) 0.041(3) 0.050(4) 0.004(3) 0.015(3) -0.008(3)
I4 0.0725(3) 0.0466(3) 0.0599(3) -0.0152(2) 0.0314(2) -0.0031(2)
I5 0.0450(3) 0.1347(6) 0.0567(3) -0.0064(3) 0.0087(2) 0.0083(3)
I6 0.0420(2) 0.0460(2) 0.0626(3) 0.01850(19) 0.02127(18) 0.00413(16)
C41 0.026(2) 0.022(2) 0.043(3) -0.004(2) 0.018(2) -0.0027(19)
C42 0.030(3) 0.018(2) 0.047(3) -0.003(2) 0.018(2) 0.003(2)
C43 0.037(3) 0.021(2) 0.044(3) -0.001(2) 0.023(2) -0.001(2)
C44 0.039(3) 0.025(3) 0.065(4) -0.005(3) 0.028(3) -0.001(2)
C45 0.045(3) 0.025(3) 0.070(4) 0.003(3) 0.038(3) -0.007(2)
C46 0.079(5) 0.039(4) 0.057(4) 0.005(3) 0.042(4) 0.004(3)
C47 0.055(4) 0.036(3) 0.046(4) -0.003(3) 0.026(3) 0.001(3)
C48 0.043(3) 0.024(3) 0.045(3) -0.001(2) 0.027(3) -0.001(2)
C49 0.043(3) 0.027(3) 0.038(3) -0.003(2) 0.023(2) -0.001(2)
C50 0.044(3) 0.029(3) 0.048(3) -0.005(2) 0.029(3) -0.005(2)
C51 0.064(4) 0.030(3) 0.050(4) -0.008(3) 0.030(3) -0.009(3)
C52 0.092(5) 0.035(3) 0.047(4) -0.011(3) 0.036(4) -0.012(3)
C53 0.092(5) 0.034(3) 0.064(5) -0.012(3) 0.052(4) -0.003(3)
C54 0.066(4) 0.026(3) 0.071(5) -0.002(3) 0.045(4) 0.000(3)
C55 0.048(3) 0.017(2) 0.060(4) -0.003(2) 0.030(3) 0.000(2)
C56 0.035(3) 0.021(3) 0.054(4) 0.001(2) 0.025(3) 0.000(2)
C57 0.034(3) 0.022(3) 0.069(4) 0.003(3) 0.030(3) 0.000(2)
C58 0.036(3) 0.021(3) 0.106(6) 0.001(3) 0.028(3) 0.001(2)
C59 0.032(3) 0.031(4) 0.184(10) 0.009(5) 0.032(5) 0.006(3)
C60 0.027(3) 0.033(4) 0.187(11) 0.009(5) 0.023(4) -0.002(3)
C61 0.034(3) 0.026(3) 0.133(8) 0.001(4) 0.020(4) 0.002(3)
C62 0.026(3) 0.022(3) 0.078(4) 0.003(3) 0.023(3) 0.002(2)
C63 0.031(2) 0.022(2) 0.036(3) -0.006(2) 0.014(2) -0.0018(19)
C64 0.034(3) 0.037(3) 0.048(4) -0.003(3) 0.009(2) 0.007(2)
C65 0.048(3) 0.037(3) 0.040(3) -0.006(3) 0.006(3) 0.000(3)
C66 0.039(3) 0.032(3) 0.046(3) -0.010(2) 0.018(2) -0.007(2)
C67 0.040(3) 0.024(3) 0.048(3) 0.000(2) 0.017(3) 0.002(2)
C68 0.033(3) 0.028(3) 0.041(3) 0.002(2) 0.017(2) -0.001(2)
C69 0.037(3) 0.031(3) 0.038(3) -0.008(2) 0.014(2) -0.001(2)
C70 0.052(4) 0.039(3) 0.044(3) -0.004(3) 0.020(3) -0.002(3)
C71 0.054(4) 0.050(4) 0.047(4) 0.000(3) 0.013(3) 0.012(3)
C72 0.045(3) 0.068(5) 0.043(4) -0.013(3) 0.013(3) 0.004(3)
C73 0.048(4) 0.050(4) 0.050(4) 0.004(3) 0.012(3) -0.007(3)
C74 0.043(3) 0.041(3) 0.040(3) -0.002(3) 0.011(3) -0.006(3)
C75 0.029(2) 0.020(2) 0.051(3) 0.006(2) 0.019(2) 0.0029(19)
C76 0.040(3) 0.022(3) 0.046(3) -0.006(2) 0.022(2) -0.003(2)
C77 0.043(3) 0.021(3) 0.058(4) 0.005(2) 0.023(3) -0.004(2)
C78 0.033(3) 0.033(3) 0.053(4) 0.011(3) 0.015(2) 0.011(2)
C79 0.034(3) 0.044(3) 0.049(4) 0.007(3) 0.010(3) 0.000(2)
C80 0.033(3) 0.031(3) 0.048(3) 0.005(2) 0.013(2) 0.002(2)

loop_
_atom_type_symbol
_atom_type_description
_atom_type_scat_dispersion_real
_atom_type_scat_dispersion_imag
_atom_type_scat_source
C C 0.0181 0.0091 'International Tables Vol C Tables 4.2.6.8 and 6.1.1.4'
H H 0.0000 0.0000 'International Tables Vol C Tables 4.2.6.8 and 6.1.1.4'
Cl Cl 0.3639 0.7018 'International Tables Vol C Tables 4.2.6.8 and 6.1.1.4'
I I -0.3257 6.8362 'International Tables Vol C Tables 4.2.6.8 and 6.1.1.4'

loop_
_exptl_crystal_face_index_h
_exptl_crystal_face_index_k
_exptl_crystal_face_index_l
_exptl_crystal_face_perp_dist
_exptl_oxdiff_crystal_face_indexfrac_h
_exptl_oxdiff_crystal_face_indexfrac_k
_exptl_oxdiff_crystal_face_indexfrac_l
_exptl_oxdiff_crystal_face_x
_exptl_oxdiff_crystal_face_y
_exptl_oxdiff_crystal_face_z
0 0 1 0.0143 -0.0008 -0.0007 0.9988 -0.0188 -0.0001 0.0555
0 0 -1 0.0103 0.0008 0.0007 -0.9988 0.0188 0.0001 -0.0555
1 2 5 0.0239 0.9963 1.9997 4.9894 -0.2377 0.1273 0.2530
-1 -2 -5 0.0159 -0.9963 -1.9997 -4.9894 0.2377 -0.1273 -0.2530
5 -1 -1 0.0495 5.0070 -0.9986 -1.0142 0.1430 0.4758 0.1091
-5 1 1 0.0315 -5.0070 0.9986 1.0142 -0.1430 -0.4758 -0.1091

loop_
_geom_angle_atom_site_label_1
_geom_angle_atom_site_label_2
_geom_angle_atom_site_label_3
_geom_angle
C2 C1 H1 110.7
C2 C1 C9 108.3(4)
C9 C1 H1 110.7
C16 C1 H1 110.7
C16 C1 C2 108.7(4)
C16 C1 C9 107.7(4)
C3 C2 C1 103.2(4)
C22 C2 C1 103.1(4)
C22 C2 C3 111.4(5)
C22 C2 C23 114.4(5)
C23 C2 C1 111.4(4)
C23 C2 C3 112.3(4)
C4 C3 C2 127.1(5)
C4 C3 C8 120.9(6)
C8 C3 C2 112.0(5)
C3 C4 H4 120.8
C3 C4 C5 118.5(6)
C5 C4 H4 120.8
C4 C5 H5 119.5
C6 C5 C4 121.0(7)
C6 C5 H5 119.5
C5 C6 H6 119.8
C7 C6 C5 120.3(7)
C7 C6 H6 119.8
C6 C7 H7 120.2
C6 C7 C8 119.7(7)
C8 C7 H7 120.2
C3 C8 C7 119.6(6)
C3 C8 C9 112.9(5)
C7 C8 C9 127.4(6)
C8 C9 C1 103.4(4)
C8 C9 C29 112.8(5)
C10 C9 C1 103.4(4)
C10 C9 C8 110.8(5)
C10 C9 C29 113.7(5)
C29 C9 C1 111.9(5)
C11 C10 C9 127.4(6)
C15 C10 C9 112.8(5)
C15 C10 C11 119.7(6)
C10 C11 H11 120.5
C12 C11 C10 119.0(7)
C12 C11 H11 120.5
C11 C12 H12 119.1
C11 C12 C13 121.7(7)
C13 C12 H12 119.1
C12 C13 H13 120.7
C14 C13 C12 118.6(6)
C14 C13 H13 120.7
C13 C14 H14 119.4
C13 C14 C15 121.2(7)
C15 C14 H14 119.4
C10 C15 C14 119.9(6)
C10 C15 C16 112.3(5)
C14 C15 C16 127.8(6)
C15 C16 C1 103.7(5)
C15 C16 C17 110.5(4)
C15 C16 C35 114.4(4)
C17 C16 C1 102.9(4)
C17 C16 C35 112.8(5)
C35 C16 C1 111.5(4)
C18 C17 C16 126.8(5)
C22 C17 C16 112.7(4)
C22 C17 C18 120.4(5)
C17 C18 H18 120.4
C19 C18 C17 119.2(5)
C19 C18 H18 120.4
C18 C19 H19 119.6
C18 C19 C20 120.8(5)
C20 C19 H19 119.6
C19 C20 H20 119.6
C19 C20 C21 120.7(5)
C21 C20 H20 119.6
C20 C21 H21 121.0
C22 C21 C20 118.0(5)
C22 C21 H21 121.0
C17 C22 C2 112.6(4)
C17 C22 C21 120.7(5)
C21 C22 C2 126.7(5)
C24 C23 C2 121.5(5)
C28 C23 C2 121.0(5)
C28 C23 C24 117.2(5)
C23 C24 H24 119.6
C25 C24 C23 120.8(5)
C25 C24 H24 119.6
C24 C25 H25 120.1
C26 C25 C24 119.7(6)
C26 C25 H25 120.1
C25 C26 I1 119.7(5)
C27 C26 I1 119.7(5)
C27 C26 C25 120.6(6)
C26 C27 H27 120.2
C28 C27 C26 119.6(6)
C28 C27 H27 120.2
C23 C28 H28 118.9
C27 C28 C23 122.1(6)
C27 C28 H28 118.9
C30 C29 C9 119.5(6)
C30 C29 C34 118.7(6)
C34 C29 C9 121.8(5)
C29 C30 H30 119.2
C29 C30 C31 121.6(7)
C31 C30 H30 119.2
C30 C31 H31 120.3
C32 C31 C30 119.5(7)
C32 C31 H31 120.3
C31 C32 I2 119.0(5)
C33 C32 I2 119.8(5)
C33 C32 C31 121.1(6)
C32 C33 H33 120.9
C32 C33 C34 118.1(6)
C34 C33 H33 120.9
C29 C34 C33 120.9(6)
C29 C34 H34 119.6
C33 C34 H34 119.6
C36 C35 C16 121.2(5)
C36 C35 C40 118.0(6)
C40 C35 C16 120.7(5)
C35 C36 H36 119.8
C35 C36 C37 120.3(6)
C37 C36 H36 119.8
C36 C37 H37 119.7
C38 C37 C36 120.6(6)
C38 C37 H37 119.7
C37 C38 I3 120.3(5)
C37 C38 C39 120.4(6)
C39 C38 I3 119.2(5)
C38 C39 H39 119.9
C40 C39 C38 120.3(7)
C40 C39 H39 119.9
C35 C40 H40 119.8
C39 C40 C35 120.4(6)
C39 C40 H40 119.8
C42 C41 H41 110.7
C42 C41 C49 108.3(4)
C42 C41 C56 108.1(4)
C49 C41 H41 110.7
C56 C41 H41 110.7
C56 C41 C49 108.2(4)
C43 C42 C41 102.8(4)
C43 C42 C63 112.7(4)
C62 C42 C41 103.9(4)
C62 C42 C43 110.3(4)
C62 C42 C63 113.8(5)
C63 C42 C41 112.4(4)
C44 C43 C42 126.2(6)
C48 C43 C42 112.5(5)
C48 C43 C44 121.1(6)
C43 C44 H44 121.1
C45 C44 C43 117.9(6)
C45 C44 H44 121.1
C44 C45 H45 118.9
C44 C45 C46 122.2(5)
C46 C45 H45 118.9
C45 C46 H46 120.3
C47 C46 C45 119.3(6)
C47 C46 H46 120.3
C46 C47 H47 120.0
C46 C47 C48 119.9(6)
C48 C47 H47 120.0
C43 C48 C47 119.5(5)
C43 C48 C49 112.6(5)
C47 C48 C49 127.9(6)
C48 C49 C41 103.4(5)
C48 C49 C50 110.6(4)
C48 C49 C69 114.5(5)
C50 C49 C41 102.9(5)
C69 C49 C41 113.0(4)
C69 C49 C50 111.5(5)
C51 C50 C49 127.6(6)
C55 C50 C49 111.4(5)
C55 C50 C51 120.9(5)
C50 C51 H51 120.5
C52 C51 C50 119.0(7)
C52 C51 H51 120.5
C51 C52 H52 119.9
C53 C52 C51 120.1(7)
C53 C52 H52 119.9
C52 C53 H53 119.3
C54 C53 C52 121.3(6)
C54 C53 H53 119.3
C53 C54 H54 120.2
C53 C54 C55 119.6(7)
C55 C54 H54 120.2
C50 C55 C54 118.9(6)
C50 C55 C56 113.5(5)
C54 C55 C56 127.6(6)
C55 C56 C41 103.6(5)
C55 C56 C57 114.7(5)
C55 C56 C75 111.5(5)
C57 C56 C41 103.2(4)
C57 C56 C75 111.3(5)
C75 C56 C41 112.0(4)
C58 C57 C56 127.8(5)
C58 C57 C62 119.1(6)
C62 C57 C56 113.1(5)
C57 C58 H58 120.1
C57 C58 C59 119.8(6)
C59 C58 H58 120.1
C58 C59 H59 120.2
C58 C59 C60 119.5(6)
C60 C59 H59 120.2
C59 C60 H60 119.6
C61 C60 C59 120.7(7)
C61 C60 H60 119.6
C60 C61 H61 120.6
C60 C61 C62 118.9(6)
C62 C61 H61 120.6
C57 C62 C42 111.6(5)
C61 C62 C42 126.5(5)
C61 C62 C57 121.9(5)
C64 C63 C42 120.7(5)
C68 C63 C42 120.5(5)
C68 C63 C64 118.5(5)
C63 C64 H64 119.7
C63 C64 C65 120.5(5)
C65 C64 H64 119.7
C64 C65 H65 120.4
C66 C65 C64 119.3(6)
C66 C65 H65 120.4
C65 C66 I4 119.1(5)
C67 C66 I4 120.2(4)
C67 C66 C65 120.6(5)
C66 C67 H67 119.9
C66 C67 C68 120.3(5)
C68 C67 H67 119.9
C63 C68 H68 119.6
C67 C68 C63 120.8(5)
C67 C68 H68 119.6
C70 C69 C49 123.2(5)
C70 C69 C74 117.8(5)
C74 C69 C49 119.0(5)
C69 C70 H70 119.4
C71 C70 C69 121.3(6)
C71 C70 H70 119.4
C70 C71 H71 120.6
C70 C71 C72 118.9(6)
C72 C71 H71 120.6
C71 C72 I5 119.1(5)
C73 C72 I5 119.4(5)
C73 C72 C71 121.5(6)
C72 C73 H73 120.3
C74 C73 C72 119.4(6)
C74 C73 H73 120.3
C69 C74 H74 119.5
C73 C74 C69 121.0(6)
C73 C74 H74 119.5
C76 C75 C56 119.7(5)
C80 C75 C56 121.3(5)
C80 C75 C76 118.8(5)
C75 C76 H76 119.9
C75 C76 C77 120.2(6)
C77 C76 H76 119.9
C76 C77 H77 120.1
C78 C77 C76 119.7(5)
C78 C77 H77 120.1
C77 C78 I6 118.9(4)
C77 C78 C79 120.2(5)
C79 C78 I6 120.8(5)
C78 C79 H79 120.2
C80 C79 C78 119.6(6)
C80 C79 H79 120.2
C75 C80 H80 119.3
C79 C80 C75 121.5(6)
C79 C80 H80 119.3

loop_
_geom_bond_atom_site_label_1
_geom_bond_atom_site_label_2
_geom_bond_distance
I1 C26 2.093(6)
I2 C32 2.094(6)
I3 C38 2.103(6)
C1 H1 0.9800
C1 C2 1.574(7)
C1 C9 1.577(8)
C1 C16 1.566(7)
C2 C3 1.529(8)
C2 C22 1.511(7)
C2 C23 1.519(8)
C3 C4 1.381(8)
C3 C8 1.393(8)
C4 H4 0.9300
C4 C5 1.393(10)
C5 H5 0.9300
C5 C6 1.382(12)
C6 H6 0.9300
C6 C7 1.372(11)
C7 H7 0.9300
C7 C8 1.397(9)
C8 C9 1.510(9)
C9 C10 1.508(8)
C9 C29 1.541(8)
C10 C11 1.406(9)
C10 C15 1.378(9)
C11 H11 0.9300
C11 C12 1.364(11)
C12 H12 0.9300
C12 C13 1.394(11)
C13 H13 0.9300
C13 C14 1.367(9)
C14 H14 0.9300
C14 C15 1.386(8)
C15 C16 1.515(8)
C16 C17 1.519(7)
C16 C35 1.525(8)
C17 C18 1.398(7)
C17 C22 1.386(7)
C18 H18 0.9300
C18 C19 1.371(8)
C19 H19 0.9300
C19 C20 1.389(8)
C20 H20 0.9300
C20 C21 1.401(8)
C21 H21 0.9300
C21 C22 1.398(8)
C23 C24 1.404(8)
C23 C28 1.391(8)
C24 H24 0.9300
C24 C25 1.381(9)
C25 H25 0.9300
C25 C26 1.379(9)
C26 C27 1.372(10)
C27 H27 0.9300
C27 C28 1.368(9)
C28 H28 0.9300
C29 C30 1.359(10)
C29 C34 1.382(9)
C30 H30 0.9300
C30 C31 1.385(9)
C31 H31 0.9300
C31 C32 1.376(10)
C32 C33 1.370(10)
C33 H33 0.9300
C33 C34 1.420(8)
C34 H34 0.9300
C35 C36 1.393(8)
C35 C40 1.407(9)
C36 H36 0.9300
C36 C37 1.396(9)
C37 H37 0.9300
C37 C38 1.351(10)
C38 C39 1.381(9)
C39 H39 0.9300
C39 C40 1.378(10)
C40 H40 0.9300
I4 C66 2.094(6)
I5 C72 2.084(7)
I6 C78 2.098(6)
C41 H41 0.9800
C41 C42 1.566(7)
C41 C49 1.574(8)
C41 C56 1.573(7)
C42 C43 1.523(8)
C42 C62 1.521(7)
C42 C63 1.530(7)
C43 C44 1.404(8)
C43 C48 1.386(8)
C44 H44 0.9300
C44 C45 1.367(9)
C45 H45 0.9300
C45 C46 1.395(11)
C46 H46 0.9300
C46 C47 1.379(9)
C47 H47 0.9300
C47 C48 1.397(9)
C48 C49 1.500(7)
C49 C50 1.529(7)
C49 C69 1.518(8)
C50 C51 1.395(9)
C50 C55 1.393(9)
C51 H51 0.9300
C51 C52 1.390(9)
C52 H52 0.9300
C52 C53 1.380(11)
C53 H53 0.9300
C53 C54 1.372(10)
C54 H54 0.9300
C54 C55 1.408(8)
C55 C56 1.490(9)
C56 C57 1.512(8)
C56 C75 1.554(7)
C57 C58 1.384(8)
C57 C62 1.388(8)
C58 H58 0.9300
C58 C59 1.392(10)
C59 H59 0.9300
C59 C60 1.398(11)
C60 H60 0.9300
C60 C61 1.373(10)
C61 H61 0.9300
C61 C62 1.373(9)
C63 C64 1.396(8)
C63 C68 1.388(8)
C64 H64 0.9300
C64 C65 1.397(9)
C65 H65 0.9300
C65 C66 1.378(9)
C66 C67 1.370(9)
C67 H67 0.9300
C67 C68 1.380(8)
C68 H68 0.9300
C69 C70 1.413(9)
C69 C74 1.416(8)
C70 H70 0.9300
C70 C71 1.370(10)
C71 H71 0.9300
C71 C72 1.398(11)
C72 C73 1.380(10)
C73 H73 0.9300
C73 C74 1.371(9)
C74 H74 0.9300
C75 C76 1.386(8)
C75 C80 1.381(9)
C76 H76 0.9300
C76 C77 1.402(8)
C77 H77 0.9300
C77 C78 1.372(9)
C78 C79 1.388(9)
C79 H79 0.9300
C79 C80 1.373(8)
C80 H80 0.9300

loop_
_diffrn_oxdiff_twin_id
_diffrn_oxdiff_twin_ratio
_diffrn_oxdiff_twin_reflns_isolated
_diffrn_oxdiff_twin_reflns_overlapped
1 0.9065 99594 56264
2 0.0935 99398 56264

loop_
_smtbx_masks_void_nr
_smtbx_masks_void_average_x
_smtbx_masks_void_average_y
_smtbx_masks_void_average_z
_smtbx_masks_void_volume
_smtbx_masks_void_count_electrons
1 0.000 -0.827 0.000 950.7 366.5
2 0.500 -0.487 0.500 950.7 366.5
